data_4333423
loop_
_publ_author_name
'Cao, Deng-Ke'
'Li, Yi-Zhi'
'Zheng, Li-Min'

_publ_section_title
;
 Layered cobalt(II) and nickel(II) diphosphonates showing canted
 antiferromagnetism and slow relaxation behavior.
;
_journal_issue 18
_journal_name_full 'Inorganic chemistry'
_journal_page_first 7571
_journal_page_last 7578
_journal_paper_doi 10.1021/ic701098t
_journal_volume 46
_journal_year 2007
_chemical_formula_moiety 'C10 H22 Ni N4 O16 P4'
_chemical_formula_sum 'C10 H22 N4 Ni O16 P4'
_chemical_formula_weight 636.91
_chemical_name_systematic
; 
 ? 
;
_space_group_IT_number 2
_symmetry_cell_setting triclinic
_symmetry_space_group_name_Hall '-P 1'
_symmetry_space_group_name_H-M 'P -1'
_atom_sites_solution_hydrogens geom
_atom_sites_solution_primary direct
_atom_sites_solution_secondary difmap
_audit_creation_method SHELXL-97
_cell_angle_alpha 69.330(6)
_cell_angle_beta 67.840(5)
_cell_angle_gamma 83.022(6)
_cell_formula_units_Z 1
_cell_length_a 7.387(2)
_cell_length_b 8.339(2)
_cell_length_c 9.777(3)
_cell_measurement_reflns_used 475
_cell_measurement_temperature 293(2)
_cell_measurement_theta_max 23.03
_cell_measurement_theta_min 2.608
_cell_volume 521.8(2)
_computing_cell_refinement SMART
_computing_data_collection 'SMART (Bruker, 2000)'
_computing_data_reduction 'SAINT (Bruker, 2000)'
_computing_molecular_graphics SHELXTL
_computing_publication_material SHELXTL
_computing_structure_refinement SHELXTL
_computing_structure_solution 'SHELXTL (Bruker, 2000)'
_diffrn_ambient_temperature 293(2)
_diffrn_measured_fraction_theta_full 0.981
_diffrn_measured_fraction_theta_max 0.981
_diffrn_measurement_device_type 'Bruker Smart Apex CCD area detector'
_diffrn_measurement_method 'phi and omega scans'
_diffrn_radiation_monochromator graphite
_diffrn_radiation_source 'fine-focus sealed tube'
_diffrn_radiation_type MoK\a
_diffrn_radiation_wavelength 0.71073
_diffrn_reflns_av_R_equivalents 0.0243
_diffrn_reflns_av_sigmaI/netI 0.0608
_diffrn_reflns_limit_h_max 8
_diffrn_reflns_limit_h_min -8
_diffrn_reflns_limit_k_max 9
_diffrn_reflns_limit_k_min -7
_diffrn_reflns_limit_l_max 11
_diffrn_reflns_limit_l_min -6
_diffrn_reflns_number 2626
_diffrn_reflns_theta_full 25.00
_diffrn_reflns_theta_max 25.00
_diffrn_reflns_theta_min 2.61
_exptl_absorpt_coefficient_mu 1.329
_exptl_absorpt_correction_T_max 0.936
_exptl_absorpt_correction_T_min 0.909
_exptl_absorpt_correction_type multi-scan
_exptl_absorpt_process_details 'SADABS,(Bruker, 2000)'
_exptl_crystal_colour 'light green'
_exptl_crystal_density_diffrn 2.027
_exptl_crystal_density_method 'not measured'
_exptl_crystal_description blocky
_exptl_crystal_F_000 326
_exptl_crystal_size_max 0.08
_exptl_crystal_size_mid 0.06
_exptl_crystal_size_min 0.05
_refine_diff_density_max 0.684
_refine_diff_density_min -0.677
_refine_diff_density_rms 0.169
_refine_ls_extinction_method none
_refine_ls_goodness_of_fit_ref 1.039
_refine_ls_hydrogen_treatment constr
_refine_ls_matrix_type full
_refine_ls_number_parameters 160
_refine_ls_number_reflns 1801
_refine_ls_number_restraints 0
_refine_ls_restrained_S_all 1.039
_refine_ls_R_factor_all 0.0695
_refine_ls_R_factor_gt 0.0553
_refine_ls_shift/su_max 0.000
_refine_ls_shift/su_mean 0.000
_refine_ls_structure_factor_coef Fsqd
_refine_ls_weighting_details 'calc w=1/[\s^2^(Fo^2^)+(0.0912P)^2^+0.0000P] where P=(Fo^2^+2Fc^2^)/3'
_refine_ls_weighting_scheme calc
_refine_ls_wR_factor_gt 0.1420
_refine_ls_wR_factor_ref 0.1481
_reflns_number_gt 1445
_reflns_number_total 1801
_reflns_threshold_expression >2sigma(I)
_cod_data_source_file ic701098tsup4.cif
_cod_data_source_block Ni(ImhedpH3)2(H2O)2
_cod_depositor_comments
;
The following automatic conversions were performed:

'_symmetry_cell_setting' value 'Triclinic' changed to 'triclinic'
according to /home/saulius/struct/CIF-dictionaries/cif_core.dic
dictionary named 'cif_core.dic' version 2.4.2 from 2011-04-26.

Automatic conversion script
Id: cif_fix_values 1891 2012-01-12 08:04:46Z andrius 

 Adding full bibliography for 4333422--4333423.cif.
;
_cod_database_code 4333423

loop_
_symmetry_equiv_pos_as_xyz
'x, y, z'
'-x, -y, -z'

loop_
_atom_site_label
_atom_site_type_symbol
_atom_site_fract_x
_atom_site_fract_y
_atom_site_fract_z
_atom_site_U_iso_or_equiv
_atom_site_adp_type
_atom_site_occupancy
_atom_site_symmetry_multiplicity
_atom_site_calc_flag
_atom_site_refinement_flags
Ni1 Ni 0.0000 0.0000 0.0000 0.0152(3) Uani 1 2 d S
P1 P -0.34930(18) 0.27246(16) -0.02362(16) 0.0151(4) Uani 1 1 d .
P2 P -0.01332(19) 0.27728(16) -0.32904(16) 0.0164(4) Uani 1 1 d .
O1W O -0.1047(6) -0.2130(5) -0.0113(5) 0.0290(10) Uani 1 1 d .
H1WA H -0.1746 -0.2822 0.0763 0.035 Uiso 1 1 d R
H1WB H -0.0205 -0.2644 -0.0682 0.035 Uiso 1 1 d R
O1 O -0.2667(5) 0.1102(4) 0.0548(4) 0.0184(8) Uani 1 1 d .
O2 O -0.5681(5) 0.2849(4) 0.0432(4) 0.0197(8) Uani 1 1 d .
O3 O -0.2502(5) 0.4273(4) -0.0218(4) 0.0207(9) Uani 1 1 d .
H3A H -0.3221 0.5104 -0.0296 0.031 Uiso 1 1 calc R
O4 O 0.0491(5) 0.1110(4) -0.2351(4) 0.0206(9) Uani 1 1 d .
O5 O 0.0326(5) 0.3009(5) -0.4975(4) 0.0218(9) Uani 1 1 d .
O6 O 0.0812(5) 0.4255(5) -0.3125(4) 0.0241(9) Uani 1 1 d .
H6A H 0.0553 0.5183 -0.3675 0.036 Uiso 1 1 calc R
O7 O -0.3485(5) 0.4570(4) -0.3093(4) 0.0219(9) Uani 1 1 d .
H7A H -0.2563 0.5244 -0.3639 0.033 Uiso 1 1 calc R
N1 N -0.3676(6) 0.1529(5) -0.3862(5) 0.0191(10) Uani 1 1 d .
N2 N -0.2635(7) 0.0902(6) -0.5966(6) 0.0338(13) Uani 1 1 d .
H2C H -0.2055 0.0382 -0.6632 0.041 Uiso 1 1 calc R
C1 C -0.2594(8) 0.0442(7) -0.4553(7) 0.0284(14) Uani 1 1 d .
H1A H -0.1924 -0.0487 -0.4109 0.034 Uiso 1 1 calc R
C2 C -0.3742(10) 0.2335(8) -0.6220(7) 0.0339(15) Uani 1 1 d .
H2B H -0.3984 0.2931 -0.7135 0.041 Uiso 1 1 calc R
C3 C -0.4408(8) 0.2718(7) -0.4898(7) 0.0257(13) Uani 1 1 d .
H3B H -0.5220 0.3623 -0.4716 0.031 Uiso 1 1 calc R
C4 C -0.3940(8) 0.1543(7) -0.2311(7) 0.0229(13) Uani 1 1 d .
H4A H -0.3556 0.0440 -0.1727 0.028 Uiso 1 1 calc R
H4B H -0.5318 0.1682 -0.1762 0.028 Uiso 1 1 calc R
C5 C -0.2783(7) 0.2947(6) -0.2320(6) 0.0133(11) Uani 1 1 d .

loop_
_atom_site_aniso_label
_atom_site_aniso_U_11
_atom_site_aniso_U_22
_atom_site_aniso_U_33
_atom_site_aniso_U_23
_atom_site_aniso_U_13
_atom_site_aniso_U_12
Ni1 0.0166(5) 0.0139(5) 0.0143(6) -0.0035(4) -0.0063(4) 0.0015(4)
P1 0.0154(7) 0.0157(7) 0.0150(8) -0.0056(6) -0.0061(6) 0.0005(5)
P2 0.0175(7) 0.0160(7) 0.0121(8) -0.0014(6) -0.0047(6) 0.0009(5)
O1W 0.031(2) 0.019(2) 0.042(3) -0.0132(19) -0.017(2) 0.0032(17)
O1 0.0177(19) 0.0182(19) 0.015(2) -0.0019(16) -0.0058(16) 0.0016(15)
O2 0.0169(19) 0.0182(19) 0.022(2) -0.0063(16) -0.0050(16) 0.0006(15)
O3 0.0186(19) 0.0183(19) 0.031(2) -0.0125(17) -0.0117(17) 0.0026(15)
O4 0.025(2) 0.0192(19) 0.011(2) -0.0027(16) -0.0036(16) 0.0064(16)
O5 0.025(2) 0.024(2) 0.015(2) -0.0049(16) -0.0063(17) -0.0001(16)
O6 0.029(2) 0.0181(19) 0.024(2) -0.0035(17) -0.0116(18) -0.0026(16)
O7 0.019(2) 0.0195(19) 0.022(2) 0.0009(16) -0.0092(17) 0.0013(15)
N1 0.020(2) 0.022(2) 0.018(3) -0.008(2) -0.008(2) -0.0030(19)
N2 0.038(3) 0.039(3) 0.031(3) -0.023(3) -0.008(2) 0.001(2)
C1 0.029(3) 0.029(3) 0.038(4) -0.021(3) -0.017(3) 0.006(3)
C2 0.051(4) 0.030(3) 0.025(4) -0.008(3) -0.018(3) -0.003(3)
C3 0.036(3) 0.022(3) 0.027(3) -0.012(3) -0.017(3) 0.004(3)
C4 0.024(3) 0.022(3) 0.024(3) -0.007(3) -0.009(3) -0.004(2)
C5 0.014(3) 0.012(2) 0.013(3) 0.000(2) -0.008(2) -0.0014(19)

loop_
_atom_type_symbol
_atom_type_description
_atom_type_scat_dispersion_real
_atom_type_scat_dispersion_imag
_atom_type_scat_source
C C 0.0033 0.0016 'International Tables Vol C Tables 4.2.6.8 and 6.1.1.4'
N N 0.0061 0.0033 'International Tables Vol C Tables 4.2.6.8 and 6.1.1.4'
Ni Ni 0.3393 1.1124 'International Tables Vol C Tables 4.2.6.8 and 6.1.1.4'
O O 0.0106 0.0060 'International Tables Vol C Tables 4.2.6.8 and 6.1.1.4'
P P 0.1023 0.0942 'International Tables Vol C Tables 4.2.6.8 and 6.1.1.4'
H H 0.0000 0.0000 'International Tables Vol C Tables 4.2.6.8 and 6.1.1.4'

loop_
_geom_angle_atom_site_label_1
_geom_angle_atom_site_label_2
_geom_angle_atom_site_label_3
_geom_angle
_geom_angle_site_symmetry_1
_geom_angle_site_symmetry_3
O1 Ni1 O1 180.0 2 .
O1 Ni1 O4 90.90(14) 2 2
O1 Ni1 O4 89.10(14) . 2
O1 Ni1 O4 89.10(14) 2 .
O1 Ni1 O4 90.90(14) . .
O4 Ni1 O4 180.0(3) 2 .
O1 Ni1 O1W 86.27(14) 2 .
O1 Ni1 O1W 93.73(14) . .
O4 Ni1 O1W 93.02(15) 2 .
O4 Ni1 O1W 86.98(15) . .
O1 Ni1 O1W 93.73(14) 2 2
O1 Ni1 O1W 86.27(14) . 2
O4 Ni1 O1W 86.98(15) 2 2
O4 Ni1 O1W 93.02(15) . 2
O1W Ni1 O1W 180.0(2) . 2
O1 P1 O2 115.2(2) . .
O1 P1 O3 108.90(19) . .
O2 P1 O3 110.2(2) . .
O1 P1 C5 108.2(2) . .
O2 P1 C5 107.8(2) . .
O3 P1 C5 106.1(2) . .
O5 P2 O4 115.8(2) . .
O5 P2 O6 110.9(2) . .
O4 P2 O6 107.3(2) . .
O5 P2 C5 109.5(2) . .
O4 P2 C5 107.5(2) . .
O6 P2 C5 105.3(2) . .
Ni1 O1W H1WA 115.3 . .
Ni1 O1W H1WB 115.1 . .
H1WA O1W H1WB 112.3 . .
P1 O1 Ni1 134.0(2) . .
P1 O3 H3A 109.5 . .
P2 O4 Ni1 132.6(2) . .
P2 O6 H6A 109.5 . .
C5 O7 H7A 109.5 . .
C1 N1 C3 108.3(5) . .
C1 N1 C4 126.4(5) . .
C3 N1 C4 125.2(5) . .
C1 N2 C2 109.5(5) . .
C1 N2 H2C 125.3 . .
C2 N2 H2C 125.3 . .
N2 C1 N1 108.2(5) . .
N2 C1 H1A 125.9 . .
N1 C1 H1A 125.9 . .
C3 C2 N2 106.7(5) . .
C3 C2 H2B 126.6 . .
N2 C2 H2B 126.6 . .
C2 C3 N1 107.3(5) . .
C2 C3 H3B 126.3 . .
N1 C3 H3B 126.3 . .
N1 C4 C5 114.5(4) . .
N1 C4 H4A 108.6 . .
C5 C4 H4A 108.6 . .
N1 C4 H4B 108.6 . .
C5 C4 H4B 108.6 . .
H4A C4 H4B 107.6 . .
O7 C5 C4 107.4(4) . .
O7 C5 P2 111.1(3) . .
C4 C5 P2 112.4(4) . .
O7 C5 P1 107.9(3) . .
C4 C5 P1 104.9(3) . .
P2 C5 P1 112.8(2) . .

loop_
_geom_bond_atom_site_label_1
_geom_bond_atom_site_label_2
_geom_bond_distance
_geom_bond_site_symmetry_2
Ni1 O1 2.031(3) 2
Ni1 O1 2.031(3) .
Ni1 O4 2.055(3) 2
Ni1 O4 2.055(3) .
Ni1 O1W 2.074(4) .
Ni1 O1W 2.074(4) 2
P1 O1 1.487(3) .
P1 O2 1.503(4) .
P1 O3 1.568(3) .
P1 C5 1.847(5) .
P2 O5 1.494(4) .
P2 O4 1.498(4) .
P2 O6 1.574(4) .
P2 C5 1.839(5) .
O1W H1WA 0.8500 .
O1W H1WB 0.8500 .
O3 H3A 0.8200 .
O6 H6A 0.8200 .
O7 C5 1.440(5) .
O7 H7A 0.8200 .
N1 C1 1.329(7) .
N1 C3 1.369(7) .
N1 C4 1.458(7) .
N2 C1 1.308(7) .
N2 C2 1.366(8) .
N2 H2C 0.8600 .
C1 H1A 0.9300 .
C2 C3 1.336(8) .
C2 H2B 0.9300 .
C3 H3B 0.9300 .
C4 C5 1.527(6) .
C4 H4A 0.9700 .
C4 H4B 0.9700 .

loop_
_geom_hbond_atom_site_label_D
_geom_hbond_atom_site_label_H
_geom_hbond_atom_site_label_A
_geom_hbond_distance_DH
_geom_hbond_distance_HA
_geom_hbond_distance_DA
_geom_hbond_angle_DHA
_geom_hbond_site_symmetry_A
O3 H3A O2 0.82 1.78 2.585(5) 166.0 2_465
O6 H6A O5 0.82 1.85 2.661(5) 167.4 2_564
O7 H7A O5 0.82 2.05 2.867(5) 178.1 2_564
N2 H2C O4 0.86 1.88 2.714(6) 163.7 2_554
